data_7104212
loop_
_publ_author_name
'Yanai, Hikaru'
'Taguchi, Takeo'

_publ_section_title
;
 Novel defluorinative alkylation of trifluoroacetaldehyde N,O-acetal
 derivatives and its application to multi-component reaction.
;
_journal_issue 9
_journal_name_full 'Chemical communications (Cambridge, England)'
_journal_page_first 1034
_journal_page_last 1036
_journal_paper_doi 10.1039/b817599c
_journal_volume 34
_journal_year 2009
_chemical_formula_moiety 'C19 H21 F2 N O'
_chemical_formula_sum 'C19 H21 F2 N O'
_chemical_formula_weight 317.37
_chemical_name_common
;3-Benzyl-2-butyl-2-(difluoromethyl)-2,3-dihydro-1,3-
benzoxazole
;
_chemical_name_systematic
;
3-Benzyl-2-butyl-2-(difluoromethyl)-2,3-dihydro-1,3-benzoxazole
;
_space_group_IT_number 2
_symmetry_cell_setting triclinic
_symmetry_space_group_name_Hall '-P 1'
_symmetry_space_group_name_H-M 'P -1'
_atom_sites_solution_hydrogens geom
_atom_sites_solution_primary direct
_atom_sites_solution_secondary difmap
_audit_creation_date '12 September 08'
_audit_creation_method 'SHELXL97 '
_cell_angle_alpha 97.534(11)
_cell_angle_beta 97.342(11)
_cell_angle_gamma 113.009(8)
_cell_formula_units_Z 2
_cell_length_a 8.979(6)
_cell_length_b 9.368(6)
_cell_length_c 10.983(13)
_cell_measurement_reflns_used 2179
_cell_measurement_temperature 90
_cell_measurement_theta_max 27.33
_cell_measurement_theta_min 2.51
_cell_volume 826.5(12)
_computing_cell_refinement 'APEX2 (Bruker AXS, 2006)'
_computing_data_collection 'APEX2 (Bruker AXS, 2006)'
_computing_data_reduction 'SAINT (Bruker AXS, 2004)'
_computing_molecular_graphics 'XSHEL (Bruker AXS,2002)'
_computing_publication_material 'XCIF (Bruker AXS, 2001)'
_computing_structure_refinement 'SHELXL-97 (Sheldrick, 1997)'
_computing_structure_solution 'SHELXS-97 (Sheldrick, 1997)'
_diffrn_ambient_temperature 90
_diffrn_detector_area_resol_mean 8.333
_diffrn_measured_fraction_theta_full 0.813
_diffrn_measured_fraction_theta_max 0.813
_diffrn_measurement_device_type 'Bruker APEXII CCD area detector'
_diffrn_measurement_method 'phi and omega scans'
_diffrn_radiation_monochromator 'multilayer confocal mirror'
_diffrn_radiation_source 'fine-focus rotating anode'
_diffrn_radiation_type MoK\a
_diffrn_radiation_wavelength 0.71073
_diffrn_reflns_av_R_equivalents 0.0253
_diffrn_reflns_av_sigmaI/netI 0.0513
_diffrn_reflns_limit_h_max 11
_diffrn_reflns_limit_h_min -8
_diffrn_reflns_limit_k_max 12
_diffrn_reflns_limit_k_min -11
_diffrn_reflns_limit_l_max 9
_diffrn_reflns_limit_l_min -13
_diffrn_reflns_number 3929
_diffrn_reflns_theta_full 27.42
_diffrn_reflns_theta_max 27.42
_diffrn_reflns_theta_min 1.91
_exptl_absorpt_coefficient_mu 0.094
_exptl_absorpt_correction_T_max 0.9870
_exptl_absorpt_correction_T_min 0.9734
_exptl_absorpt_correction_type empirical
_exptl_absorpt_process_details
;
SADABS Sheldrick 1996
;
_exptl_crystal_colour colourless
_exptl_crystal_density_diffrn 1.275
_exptl_crystal_density_method 'not measured'
_exptl_crystal_description block
_exptl_crystal_F_000 336
_exptl_crystal_size_max 0.29
_exptl_crystal_size_mid 0.17
_exptl_crystal_size_min 0.14
_refine_diff_density_max 0.366
_refine_diff_density_min -0.306
_refine_diff_density_rms 0.076
_refine_ls_extinction_method none
_refine_ls_goodness_of_fit_ref 1.088
_refine_ls_hydrogen_treatment constr
_refine_ls_matrix_type full
_refine_ls_number_parameters 209
_refine_ls_number_reflns 3073
_refine_ls_number_restraints 0
_refine_ls_restrained_S_all 1.088
_refine_ls_R_factor_all 0.0710
_refine_ls_R_factor_gt 0.0577
_refine_ls_shift/su_max 0.000
_refine_ls_shift/su_mean 0.000
_refine_ls_structure_factor_coef Fsqd
_refine_ls_weighting_details 'calc w=1/[\s^2^(Fo^2^)+(0.1169P)^2^+0.2045P] where P=(Fo^2^+2Fc^2^)/3'
_refine_ls_weighting_scheme calc
_refine_ls_wR_factor_gt 0.1747
_refine_ls_wR_factor_ref 0.1877
_reflns_number_gt 2426
_reflns_number_total 3073
_reflns_threshold_expression >2sigma(I)
_cod_data_source_file b817599c.txt
_cod_data_source_block 2ca
_cod_original_sg_symbol_Hall '-P 1 '
_cod_original_sg_symbol_H-M 'P -1 '
_cod_database_code 7104212

loop_
_symmetry_equiv_pos_as_xyz
'x, y, z'
'-x, -y, -z'

loop_
_atom_site_label
_atom_site_type_symbol
_atom_site_fract_x
_atom_site_fract_y
_atom_site_fract_z
_atom_site_U_iso_or_equiv
_atom_site_adp_type
_atom_site_occupancy
_atom_site_symmetry_multiplicity
_atom_site_calc_flag
_atom_site_refinement_flags
_atom_site_disorder_assembly
_atom_site_disorder_group
N1 N 0.7603(2) 0.36960(19) 0.66935(17) 0.0182(4) Uani 1 1 d . . .
O1 O 0.89987(17) 0.34985(16) 0.85360(14) 0.0210(4) Uani 1 1 d . . .
C4 C 1.0182(2) 0.6850(2) 0.8333(2) 0.0215(5) Uani 1 1 d . . .
H4A H 1.0984 0.6441 0.8660 0.026 Uiso 1 1 calc R . .
H4B H 1.0098 0.6729 0.7415 0.026 Uiso 1 1 calc R . .
C1 C 0.7842(2) 0.4121(2) 0.8056(2) 0.0184(5) Uani 1 1 d . . .
C2 C 0.6237(3) 0.3130(3) 0.8448(2) 0.0242(5) Uani 1 1 d . . .
H2 H 0.5908 0.1980 0.8117 0.029 Uiso 1 1 calc R . .
C5 C 1.0812(3) 0.8597(2) 0.8916(2) 0.0278(6) Uani 1 1 d . . .
H5A H 1.0052 0.9023 0.8538 0.033 Uiso 1 1 calc R . .
H5B H 1.0804 0.8707 0.9824 0.033 Uiso 1 1 calc R . .
C3 C 0.8498(2) 0.5876(2) 0.8616(2) 0.0211(5) Uani 1 1 d . . .
H3A H 0.8585 0.6013 0.9535 0.025 Uiso 1 1 calc R . .
H3B H 0.7700 0.6286 0.8284 0.025 Uiso 1 1 calc R . .
C6 C 1.2545(3) 0.9569(3) 0.8736(3) 0.0321(6) Uani 1 1 d . . .
H6A H 1.3306 0.9161 0.9116 0.048 Uiso 1 1 calc R . .
H6B H 1.2893 1.0677 0.9136 0.048 Uiso 1 1 calc R . .
H6C H 1.2554 0.9495 0.7839 0.048 Uiso 1 1 calc R . .
C8 C 0.5883(2) 0.3433(2) 0.4663(2) 0.0174(5) Uani 1 1 d . . .
C9 C 0.6090(2) 0.3822(2) 0.3514(2) 0.0210(5) Uani 1 1 d . . .
H9 H 0.6972 0.4780 0.3466 0.025 Uiso 1 1 calc R . .
C7 C 0.7025(2) 0.4536(2) 0.5847(2) 0.0190(5) Uani 1 1 d . . .
H7A H 0.7988 0.5352 0.5622 0.023 Uiso 1 1 calc R . .
H7B H 0.6438 0.5081 0.6284 0.023 Uiso 1 1 calc R . .
C10 C 0.5024(3) 0.2830(3) 0.2416(2) 0.0246(5) Uani 1 1 d . . .
H10 H 0.5178 0.3109 0.1626 0.030 Uiso 1 1 calc R . .
C12 C 0.3520(3) 0.1039(2) 0.3642(2) 0.0295(6) Uani 1 1 d . . .
H12 H 0.2634 0.0084 0.3690 0.035 Uiso 1 1 calc R . .
C13 C 0.4585(3) 0.2024(2) 0.4728(2) 0.0238(5) Uani 1 1 d . . .
H13 H 0.4433 0.1741 0.5517 0.029 Uiso 1 1 calc R . .
C11 C 0.3736(3) 0.1433(3) 0.2492(2) 0.0274(5) Uani 1 1 d . . .
H11 H 0.3005 0.0749 0.1750 0.033 Uiso 1 1 calc R . .
C16 C 0.9127(2) 0.2648(2) 0.5289(2) 0.0202(5) Uani 1 1 d . . .
H16 H 0.8603 0.2757 0.4521 0.024 Uiso 1 1 calc R . .
C15 C 0.8755(2) 0.3107(2) 0.6423(2) 0.0171(5) Uani 1 1 d . . .
C14 C 0.9559(2) 0.2974(2) 0.7526(2) 0.0179(5) Uani 1 1 d . . .
C17 C 1.0308(3) 0.2016(2) 0.5329(2) 0.0231(5) Uani 1 1 d . . .
H17 H 1.0576 0.1673 0.4567 0.028 Uiso 1 1 calc R . .
C19 C 1.0736(2) 0.2375(2) 0.7586(2) 0.0217(5) Uani 1 1 d . . .
H19 H 1.1278 0.2303 0.8362 0.026 Uiso 1 1 calc R . .
C18 C 1.1093(2) 0.1877(2) 0.6441(2) 0.0224(5) Uani 1 1 d . . .
H18 H 1.1885 0.1439 0.6432 0.027 Uiso 1 1 calc R . .
F1 F 0.50205(15) 0.35606(16) 0.79926(14) 0.0301(4) Uani 1 1 d . . .
F2 F 0.64008(16) 0.33978(17) 0.97089(13) 0.0343(4) Uani 1 1 d . . .

loop_
_atom_site_aniso_label
_atom_site_aniso_U_11
_atom_site_aniso_U_22
_atom_site_aniso_U_33
_atom_site_aniso_U_23
_atom_site_aniso_U_13
_atom_site_aniso_U_12
N1 0.0191(8) 0.0195(8) 0.0160(10) 0.0060(7) 0.0004(7) 0.0083(7)
O1 0.0239(8) 0.0237(7) 0.0162(9) 0.0065(6) -0.0006(6) 0.0114(6)
C4 0.0224(10) 0.0206(9) 0.0182(12) 0.0054(9) 0.0009(8) 0.0061(8)
C1 0.0203(10) 0.0207(9) 0.0134(12) 0.0075(9) -0.0017(8) 0.0080(8)
C2 0.0233(11) 0.0285(10) 0.0193(12) 0.0091(9) 0.0025(8) 0.0082(9)
C5 0.0265(11) 0.0203(10) 0.0331(15) 0.0051(10) -0.0008(10) 0.0080(9)
C3 0.0225(10) 0.0217(10) 0.0180(12) 0.0049(9) 0.0006(8) 0.0088(8)
C6 0.0297(12) 0.0216(10) 0.0382(16) 0.0099(10) -0.0006(10) 0.0045(9)
C8 0.0178(9) 0.0172(9) 0.0166(12) 0.0050(8) -0.0004(8) 0.0073(7)
C9 0.0209(10) 0.0221(9) 0.0190(12) 0.0077(9) 0.0015(8) 0.0075(8)
C7 0.0224(10) 0.0165(9) 0.0168(12) 0.0083(8) -0.0001(8) 0.0064(8)
C10 0.0296(11) 0.0312(11) 0.0148(12) 0.0081(9) 0.0020(9) 0.0140(9)
C12 0.0243(11) 0.0199(10) 0.0329(15) 0.0039(10) -0.0015(10) 0.0000(8)
C13 0.0244(11) 0.0231(10) 0.0203(13) 0.0107(9) 0.0029(9) 0.0045(8)
C11 0.0258(11) 0.0247(10) 0.0260(14) -0.0011(10) -0.0044(9) 0.0094(9)
C16 0.0221(10) 0.0158(8) 0.0186(12) 0.0060(8) 0.0023(8) 0.0032(7)
C15 0.0171(9) 0.0129(8) 0.0170(12) 0.0055(8) 0.0002(8) 0.0020(7)
C14 0.0194(9) 0.0130(8) 0.0179(12) 0.0060(8) 0.0012(8) 0.0030(7)
C17 0.0244(10) 0.0141(8) 0.0277(14) 0.0046(9) 0.0082(9) 0.0038(8)
C19 0.0219(10) 0.0169(9) 0.0224(13) 0.0055(9) -0.0036(8) 0.0058(8)
C18 0.0208(10) 0.0165(9) 0.0290(14) 0.0068(9) 0.0028(9) 0.0068(8)
F1 0.0202(6) 0.0378(7) 0.0323(9) 0.0140(6) 0.0043(5) 0.0102(5)
F2 0.0321(7) 0.0459(8) 0.0223(8) 0.0136(7) 0.0079(6) 0.0106(6)

loop_
_atom_type_symbol
_atom_type_description
_atom_type_scat_dispersion_real
_atom_type_scat_dispersion_imag
_atom_type_scat_source
C C 0.0033 0.0016 'International Tables Vol C Tables 4.2.6.8 and 6.1.1.4'
H H 0.0000 0.0000 'International Tables Vol C Tables 4.2.6.8 and 6.1.1.4'
N N 0.0061 0.0033 'International Tables Vol C Tables 4.2.6.8 and 6.1.1.4'
O O 0.0106 0.0060 'International Tables Vol C Tables 4.2.6.8 and 6.1.1.4'
F F 0.0171 0.0103 'International Tables Vol C Tables 4.2.6.8 and 6.1.1.4'

loop_
_geom_angle_atom_site_label_1
_geom_angle_atom_site_label_2
_geom_angle_atom_site_label_3
_geom_angle
_geom_angle_site_symmetry_1
_geom_angle_site_symmetry_3
_geom_angle_publ_flag
C15 N1 C1 107.78(16) . . ?
C15 N1 C7 121.23(19) . . ?
C1 N1 C7 122.71(17) . . ?
C14 O1 C1 107.41(17) . . ?
C5 C4 C3 111.94(18) . . ?
C5 C4 H4A 109.2 . . ?
C3 C4 H4A 109.2 . . ?
C5 C4 H4B 109.2 . . ?
C3 C4 H4B 109.2 . . ?
H4A C4 H4B 107.9 . . ?
O1 C1 N1 104.75(15) . . ?
O1 C1 C3 109.64(16) . . ?
N1 C1 C3 116.35(18) . . ?
O1 C1 C2 104.14(18) . . ?
N1 C1 C2 107.99(16) . . ?
C3 C1 C2 112.97(18) . . ?
F2 C2 F1 106.42(17) . . ?
F2 C2 C1 111.16(17) . . ?
F1 C2 C1 109.5(2) . . ?
F2 C2 H2 109.9 . . ?
F1 C2 H2 109.9 . . ?
C1 C2 H2 109.9 . . ?
C6 C5 C4 112.85(19) . . ?
C6 C5 H5A 109.0 . . ?
C4 C5 H5A 109.0 . . ?
C6 C5 H5B 109.0 . . ?
C4 C5 H5B 109.0 . . ?
H5A C5 H5B 107.8 . . ?
C1 C3 C4 113.25(17) . . ?
C1 C3 H3A 108.9 . . ?
C4 C3 H3A 108.9 . . ?
C1 C3 H3B 108.9 . . ?
C4 C3 H3B 108.9 . . ?
H3A C3 H3B 107.7 . . ?
C5 C6 H6A 109.5 . . ?
C5 C6 H6B 109.5 . . ?
H6A C6 H6B 109.5 . . ?
C5 C6 H6C 109.5 . . ?
H6A C6 H6C 109.5 . . ?
H6B C6 H6C 109.5 . . ?
C9 C8 C13 119.24(19) . . ?
C9 C8 C7 120.38(19) . . ?
C13 C8 C7 120.4(2) . . ?
C8 C9 C10 121.0(2) . . ?
C8 C9 H9 119.5 . . ?
C10 C9 H9 119.5 . . ?
N1 C7 C8 112.12(17) . . ?
N1 C7 H7A 109.2 . . ?
C8 C7 H7A 109.2 . . ?
N1 C7 H7B 109.2 . . ?
C8 C7 H7B 109.2 . . ?
H7A C7 H7B 107.9 . . ?
C11 C10 C9 119.3(2) . . ?
C11 C10 H10 120.3 . . ?
C9 C10 H10 120.3 . . ?
C11 C12 C13 120.5(2) . . ?
C11 C12 H12 119.8 . . ?
C13 C12 H12 119.8 . . ?
C12 C13 C8 120.0(2) . . ?
C12 C13 H13 120.0 . . ?
C8 C13 H13 120.0 . . ?
C12 C11 C10 120.0(2) . . ?
C12 C11 H11 120.0 . . ?
C10 C11 H11 120.0 . . ?
C15 C16 C17 117.0(2) . . ?
C15 C16 H16 121.5 . . ?
C17 C16 H16 121.5 . . ?
C14 C15 C16 120.4(2) . . ?
C14 C15 N1 108.57(19) . . ?
C16 C15 N1 131.0(2) . . ?
C19 C14 C15 123.4(2) . . ?
C19 C14 O1 125.9(2) . . ?
C15 C14 O1 110.66(19) . . ?
C18 C17 C16 121.9(2) . . ?
C18 C17 H17 119.1 . . ?
C16 C17 H17 119.1 . . ?
C14 C19 C18 116.5(2) . . ?
C14 C19 H19 121.8 . . ?
C18 C19 H19 121.8 . . ?
C17 C18 C19 120.8(2) . . ?
C17 C18 H18 119.6 . . ?
C19 C18 H18 119.6 . . ?

loop_
_geom_bond_atom_site_label_1
_geom_bond_atom_site_label_2
_geom_bond_distance
_geom_bond_site_symmetry_2
_geom_bond_publ_flag
N1 C15 1.395(3) . ?
N1 C1 1.462(3) . ?
N1 C7 1.463(3) . ?
O1 C14 1.385(3) . ?
O1 C1 1.453(3) . ?
C4 C5 1.523(3) . ?
C4 C3 1.527(3) . ?
C4 H4A 0.9900 . ?
C4 H4B 0.9900 . ?
C1 C3 1.521(3) . ?
C1 C2 1.530(3) . ?
C2 F2 1.353(3) . ?
C2 F1 1.365(3) . ?
C2 H2 1.0000 . ?
C5 C6 1.519(3) . ?
C5 H5A 0.9900 . ?
C5 H5B 0.9900 . ?
C3 H3A 0.9900 . ?
C3 H3B 0.9900 . ?
C6 H6A 0.9800 . ?
C6 H6B 0.9800 . ?
C6 H6C 0.9800 . ?
C8 C9 1.374(3) . ?
C8 C13 1.395(3) . ?
C8 C7 1.512(3) . ?
C9 C10 1.396(3) . ?
C9 H9 0.9500 . ?
C7 H7A 0.9900 . ?
C7 H7B 0.9900 . ?
C10 C11 1.388(3) . ?
C10 H10 0.9500 . ?
C12 C11 1.378(4) . ?
C12 C13 1.385(3) . ?
C12 H12 0.9500 . ?
C13 H13 0.9500 . ?
C11 H11 0.9500 . ?
C16 C15 1.387(3) . ?
C16 C17 1.402(3) . ?
C16 H16 0.9500 . ?
C15 C14 1.376(3) . ?
C14 C19 1.375(3) . ?
C17 C18 1.378(4) . ?
C17 H17 0.9500 . ?
C19 C18 1.403(3) . ?
C19 H19 0.9500 . ?
C18 H18 0.9500 . ?
